data_7233688
loop_
_publ_author_name
'Chi-Hsien Kuo'
'Ding-Chi Huang'
'Wei-Tao Peng'
'Kenta Goto'
'Ito Chao'
'Yu-Tai Tao'

_publ_section_title
;
 Substituent effect on the crystal packing and electronic coupling of
 tetrabenzocoronenes: a structure-property correlation
;
_journal_name_full 'Journal of Materials Chemistry C'
_journal_page_first 3928
_journal_page_last 3935
_journal_paper_doi 10.1039/C4TC00296B
_journal_volume 2
_journal_year 2014
_chemical_formula_moiety 'C42 H24'
_chemical_formula_sum 'C42 H24'
_chemical_formula_weight 528.65
_space_group_IT_number 61
_space_group_name_Hall '-P 2ac 2ab'
_space_group_name_H-M_alt 'P b c a'
_symmetry_cell_setting orthorhombic
_symmetry_Int_Tables_number 61
_symmetry_space_group_name_Hall '-P 2ac 2ab'
_symmetry_space_group_name_H-M 'P b c a'
_atom_sites_solution_hydrogens geom
_atom_sites_solution_primary direct
_atom_sites_solution_secondary difmap
_cell_angle_alpha 90.0000
_cell_angle_beta 90.0000
_cell_angle_gamma 90.0000
_cell_formula_units_Z 8
_cell_length_a 32.238(6)
_cell_length_b 20.371(4)
_cell_length_c 7.4765(12)
_cell_measurement_reflns_used 18270
_cell_measurement_temperature 123
_cell_measurement_theta_max 30.93
_cell_measurement_theta_min 2.90
_cell_volume 4910.0(15)
_computing_cell_refinement CrystalClear
_computing_data_collection 'CrystalClear (Rigaku Inc., 2008)'
_computing_data_reduction CrystalClear
_computing_molecular_graphics 'CrystalStructure 4.0'
_computing_publication_material 'CrystalStructure 4.0 (Rigaku, 2010)'
_computing_structure_refinement 'SHELXL97 (Sheldrick, 2008)'
_computing_structure_solution 'Il Milione (Burla, et al., 2007)'
_diffrn_ambient_temperature 123
_diffrn_detector_area_resol_mean 14.222
_diffrn_measured_fraction_theta_full 0.998
_diffrn_measured_fraction_theta_max 0.998
_diffrn_measurement_device_type 'Rigaku Saturn724'
_diffrn_measurement_method \w
_diffrn_radiation_type 'Mo K\a'
_diffrn_radiation_wavelength 0.71075
_diffrn_reflns_av_R_equivalents 0.1136
_diffrn_reflns_limit_h_max 41
_diffrn_reflns_limit_h_min -41
_diffrn_reflns_limit_k_max 26
_diffrn_reflns_limit_k_min -26
_diffrn_reflns_limit_l_max 8
_diffrn_reflns_limit_l_min -9
_diffrn_reflns_number 65639
_diffrn_reflns_theta_full 27.49
_diffrn_reflns_theta_max 27.49
_diffrn_standards_interval_count .
_diffrn_standards_number 0
_exptl_absorpt_coefficient_mu 0.081
_exptl_absorpt_correction_T_max 0.997
_exptl_absorpt_correction_T_min 0.818
_exptl_absorpt_correction_type multi-scan
_exptl_absorpt_process_details 'REQAB (Rigaku, 1998)'
_exptl_crystal_colour colorless
_exptl_crystal_density_diffrn 1.430
_exptl_crystal_density_method 'not measured'
_exptl_crystal_description prism
_exptl_crystal_F_000 2208.00
_exptl_crystal_size_max 0.300
_exptl_crystal_size_mid 0.040
_exptl_crystal_size_min 0.040
_refine_diff_density_max 0.250
_refine_diff_density_min -0.240
_refine_ls_extinction_method none
_refine_ls_goodness_of_fit_ref 1.261
_refine_ls_hydrogen_treatment constr
_refine_ls_number_parameters 381
_refine_ls_number_reflns 5617
_refine_ls_number_restraints 0
_refine_ls_R_factor_gt 0.0833
_refine_ls_shift/su_max 0.000
_refine_ls_structure_factor_coef Fsqd
_refine_ls_weighting_details 'w = 1/[\s^2^(Fo^2^)+(0.0571P)^2^+3.4665P] where P=(Fo^2^+2Fc^2^)/3'
_refine_ls_weighting_scheme calc
_refine_ls_wR_factor_ref 0.1762
_reflns_number_gt 4769
_reflns_number_total 5617
_reflns_threshold_expression F^2^>2.0\s(F^2^)
_cod_data_source_file 1000003.cif
_cod_data_source_block PCOD1000003
_cod_original_cell_volume 4909.9(15)
_cod_database_code 7233688

loop_
_symmetry_equiv_pos_site_id
_symmetry_equiv_pos_as_xyz
1 +X,+Y,+Z
2 1/2-X,1/2+Y,+Z
3 +X,1/2-Y,1/2+Z
4 1/2-X,-Y,1/2+Z
5 -X,-Y,-Z
6 1/2+X,1/2-Y,-Z
7 -X,1/2+Y,1/2-Z
8 1/2+X,+Y,1/2-Z

loop_
_atom_site_label
_atom_site_type_symbol
_atom_site_fract_x
_atom_site_fract_y
_atom_site_fract_z
_atom_site_U_iso_or_equiv
_atom_site_adp_type
_atom_site_occupancy
_atom_site_symmetry_multiplicity
_atom_site_calc_flag
_atom_site_refinement_flags
_atom_site_disorder_assembly
_atom_site_disorder_group
C1 C 0.10057(7) 0.16829(12) 0.2120(3) 0.0217(5) Uani 1.0 8 d . . .
C2 C 0.07100(7) 0.11806(12) 0.2288(3) 0.0227(5) Uani 1.0 8 d . . .
C3 C 0.08064(7) 0.05390(12) 0.1536(3) 0.0240(5) Uani 1.0 8 d . . .
C4 C 0.04947(8) 0.00778(12) 0.1085(4) 0.0262(6) Uani 1.0 8 d . . .
C5 C 0.05910(8) -0.05186(12) 0.0312(4) 0.0280(6) Uani 1.0 8 d . . .
C6 C 0.10040(8) -0.06900(12) -0.0058(3) 0.0273(6) Uani 1.0 8 d . . .
C7 C 0.13077(8) -0.02375(12) 0.0317(4) 0.0265(6) Uani 1.0 8 d . . .
C8 C 0.12207(8) 0.03855(12) 0.1070(3) 0.0247(5) Uani 1.0 8 d . . .
C9 C 0.15413(8) 0.08784(12) 0.1254(3) 0.0244(5) Uani 1.0 8 d . . .
C10 C 0.14270(7) 0.15312(12) 0.1643(3) 0.0226(5) Uani 1.0 8 d . . .
C11 C 0.17351(7) 0.20380(12) 0.1648(3) 0.0228(5) Uani 1.0 8 d . . .
C12 C 0.21574(8) 0.18722(12) 0.1452(3) 0.0255(6) Uani 1.0 8 d . . .
C13 C 0.22631(8) 0.12071(13) 0.1140(4) 0.0284(6) Uani 1.0 8 d . . .
C14 C 0.19664(8) 0.07340(13) 0.0999(4) 0.0275(6) Uani 1.0 8 d . . .
C15 C 0.16128(7) 0.27165(12) 0.1753(3) 0.0227(5) Uani 1.0 8 d . . .
C16 C 0.19071(8) 0.32148(12) 0.1561(3) 0.0249(6) Uani 1.0 8 d . . .
C17 C 0.23443(8) 0.30463(12) 0.1725(3) 0.0255(6) Uani 1.0 8 d . . .
C18 C 0.24685(7) 0.23805(13) 0.1643(3) 0.0261(6) Uani 1.0 8 d . . .
C19 C 0.28935(8) 0.22237(14) 0.1828(4) 0.0315(6) Uani 1.0 8 d . . .
C20 C 0.31855(8) 0.26992(14) 0.2139(4) 0.0336(7) Uani 1.0 8 d . . .
C21 C 0.30641(8) 0.33503(14) 0.2325(4) 0.0318(6) Uani 1.0 8 d . . .
C22 C 0.26542(8) 0.35199(13) 0.2130(4) 0.0288(6) Uani 1.0 8 d . . .
C23 C 0.17609(8) 0.38801(12) 0.1205(4) 0.0264(6) Uani 1.0 8 d . . .
C24 C 0.20135(8) 0.43648(13) 0.0394(4) 0.0298(6) Uani 1.0 8 d . . .
C25 C 0.18690(9) 0.49853(13) 0.0043(4) 0.0332(6) Uani 1.0 8 d . . .
C26 C 0.14616(9) 0.51512(13) 0.0470(4) 0.0341(7) Uani 1.0 8 d . . .
C27 C 0.12011(9) 0.46863(12) 0.1170(4) 0.0298(6) Uani 1.0 8 d . . .
C28 C 0.13403(8) 0.40402(12) 0.1521(3) 0.0254(6) Uani 1.0 8 d . . .
C29 C 0.10530(8) 0.35323(12) 0.2102(3) 0.0240(5) Uani 1.0 8 d . . .
C30 C 0.06421(8) 0.36740(12) 0.2618(4) 0.0260(6) Uani 1.0 8 d . . .
C31 C 0.03713(8) 0.31855(12) 0.3055(4) 0.0259(6) Uani 1.0 8 d . . .
C32 C 0.04842(7) 0.25163(12) 0.2956(3) 0.0233(5) Uani 1.0 8 d . . .
C33 C 0.08899(7) 0.23584(12) 0.2410(3) 0.0232(5) Uani 1.0 8 d . . .
C34 C 0.11818(7) 0.28713(12) 0.2062(3) 0.0236(5) Uani 1.0 8 d . . .
C35 C 0.03186(7) 0.13296(12) 0.3178(3) 0.0241(5) Uani 1.0 8 d . . .
C36 C 0.00630(8) 0.08391(12) 0.3946(4) 0.0262(6) Uani 1.0 8 d . . .
C37 C -0.03004(8) 0.09913(12) 0.4815(4) 0.0268(6) Uani 1.0 8 d . . .
C38 C -0.04302(7) 0.16441(12) 0.4988(4) 0.0258(6) Uani 1.0 8 d . . .
C39 C -0.01772(7) 0.21284(13) 0.4330(4) 0.0256(6) Uani 1.0 8 d . . .
C40 C 0.02019(7) 0.19933(12) 0.3455(3) 0.0237(5) Uani 1.0 8 d . . .
C41 C 0.11047(9) -0.13385(14) -0.0916(4) 0.0359(7) Uani 1.0 8 d . . .
C42 C -0.08278(8) 0.18064(14) 0.5954(4) 0.0341(6) Uani 1.0 8 d . . .
H4 H 0.0213 0.0181 0.1319 0.0314 Uiso 1.0 8 calc R . .
H5 H 0.0375 -0.0817 0.0026 0.0336 Uiso 1.0 8 calc R . .
H7 H 0.1588 -0.0347 0.0061 0.0318 Uiso 1.0 8 calc R . .
H13 H 0.2547 0.1089 0.1028 0.0341 Uiso 1.0 8 calc R . .
H14 H 0.2047 0.0297 0.0722 0.0330 Uiso 1.0 8 calc R . .
H19 H 0.2979 0.1779 0.1734 0.0377 Uiso 1.0 8 calc R . .
H20 H 0.3470 0.2584 0.2227 0.0404 Uiso 1.0 8 calc R . .
H21 H 0.3265 0.3678 0.2587 0.0382 Uiso 1.0 8 calc R . .
H22 H 0.2576 0.3966 0.2269 0.0346 Uiso 1.0 8 calc R . .
H24 H 0.2291 0.4257 0.0083 0.0358 Uiso 1.0 8 calc R . .
H25 H 0.2047 0.5302 -0.0491 0.0399 Uiso 1.0 8 calc R . .
H26 H 0.1365 0.5586 0.0277 0.0409 Uiso 1.0 8 calc R . .
H27 H 0.0921 0.4800 0.1424 0.0357 Uiso 1.0 8 calc R . .
H30 H 0.0552 0.4118 0.2661 0.0312 Uiso 1.0 8 calc R . .
H31 H 0.0099 0.3298 0.3437 0.0311 Uiso 1.0 8 calc R . .
H36 H 0.0145 0.0392 0.3858 0.0314 Uiso 1.0 8 calc R . .
H37 H -0.0465 0.0649 0.5304 0.0322 Uiso 1.0 8 calc R . .
H39 H -0.0260 0.2573 0.4469 0.0307 Uiso 1.0 8 calc R . .
H41A H 0.1394 -0.1338 -0.1313 0.0431 Uiso 1.0 8 calc R . .
H41B H 0.0922 -0.1408 -0.1949 0.0431 Uiso 1.0 8 calc R . .
H41C H 0.1063 -0.1693 -0.0047 0.0431 Uiso 1.0 8 calc R . .
H42A H -0.1050 0.1879 0.5079 0.0409 Uiso 1.0 8 calc R . .
H42B H -0.0789 0.2205 0.6669 0.0409 Uiso 1.0 8 calc R . .
H42C H -0.0904 0.1441 0.6741 0.0409 Uiso 1.0 8 calc R . .

loop_
_atom_site_aniso_label
_atom_site_aniso_U_11
_atom_site_aniso_U_22
_atom_site_aniso_U_33
_atom_site_aniso_U_12
_atom_site_aniso_U_13
_atom_site_aniso_U_23
C1 0.0244(12) 0.0232(13) 0.0176(11) -0.0002(10) -0.0029(9) 0.0021(9)
C2 0.0241(13) 0.0220(13) 0.0221(11) 0.0009(10) -0.0024(10) 0.0006(10)
C3 0.0271(13) 0.0233(13) 0.0217(11) 0.0009(10) -0.0027(10) 0.0034(9)
C4 0.0258(13) 0.0226(13) 0.0302(13) -0.0002(10) -0.0014(10) 0.0003(10)
C5 0.0330(14) 0.0208(13) 0.0302(13) -0.0041(11) -0.0031(11) 0.0007(10)
C6 0.0362(14) 0.0217(13) 0.0241(12) -0.0003(11) -0.0024(10) -0.0003(10)
C7 0.0272(13) 0.0246(13) 0.0276(12) 0.0053(10) -0.0012(10) -0.0005(10)
C8 0.0302(13) 0.0224(13) 0.0216(11) 0.0019(10) -0.0012(10) 0.0025(10)
C9 0.0279(13) 0.0235(13) 0.0219(11) 0.0013(10) -0.0003(10) 0.0005(10)
C10 0.0262(13) 0.0227(13) 0.0189(11) 0.0006(10) -0.0021(9) 0.0007(9)
C11 0.0239(13) 0.0243(13) 0.0202(11) -0.0005(10) -0.0021(9) 0.0001(10)
C12 0.0284(13) 0.0287(14) 0.0193(11) -0.0004(11) -0.0000(10) -0.0001(10)
C13 0.0255(13) 0.0327(15) 0.0270(12) 0.0043(11) 0.0025(10) -0.0005(11)
C14 0.0285(13) 0.0257(14) 0.0284(12) 0.0018(11) 0.0010(10) -0.0018(11)
C15 0.0266(13) 0.0221(13) 0.0195(11) -0.0018(10) -0.0020(9) -0.0011(9)
C16 0.0308(14) 0.0246(13) 0.0193(11) -0.0018(10) -0.0004(10) -0.0010(10)
C17 0.0284(14) 0.0274(14) 0.0207(11) -0.0036(11) 0.0004(10) 0.0002(10)
C18 0.0249(13) 0.0307(14) 0.0228(12) -0.0019(11) 0.0002(10) -0.0014(10)
C19 0.0304(14) 0.0324(15) 0.0316(14) -0.0008(12) 0.0006(11) -0.0031(12)
C20 0.0248(14) 0.0401(17) 0.0360(15) -0.0027(12) -0.0010(11) -0.0020(12)
C21 0.0284(14) 0.0346(16) 0.0326(14) -0.0087(12) 0.0002(11) -0.0034(12)
C22 0.0318(15) 0.0281(14) 0.0266(13) -0.0037(11) 0.0004(11) -0.0010(11)
C23 0.0343(14) 0.0222(13) 0.0227(11) -0.0053(11) -0.0029(10) -0.0019(10)
C24 0.0354(15) 0.0295(15) 0.0246(12) -0.0075(11) -0.0008(11) 0.0005(11)
C25 0.0441(16) 0.0261(14) 0.0296(13) -0.0119(12) -0.0020(12) 0.0019(11)
C26 0.0471(17) 0.0201(14) 0.0349(14) -0.0024(12) -0.0049(12) 0.0035(11)
C27 0.0354(14) 0.0237(13) 0.0303(13) -0.0020(11) -0.0040(11) 0.0015(11)
C28 0.0334(14) 0.0218(13) 0.0209(11) -0.0029(10) -0.0040(10) -0.0010(9)
C29 0.0295(13) 0.0221(13) 0.0205(11) -0.0025(10) -0.0041(10) -0.0002(10)
C30 0.0310(14) 0.0209(13) 0.0260(12) 0.0012(11) -0.0048(10) -0.0014(10)
C31 0.0245(13) 0.0248(13) 0.0284(13) 0.0008(10) -0.0022(10) -0.0004(10)
C32 0.0256(13) 0.0230(13) 0.0213(11) 0.0007(11) -0.0029(10) 0.0004(9)
C33 0.0282(13) 0.0210(12) 0.0203(11) -0.0007(10) -0.0040(9) -0.0001(9)
C34 0.0267(13) 0.0252(13) 0.0190(11) -0.0003(10) -0.0046(9) 0.0007(9)
C35 0.0252(13) 0.0231(13) 0.0242(12) 0.0010(10) -0.0046(10) -0.0003(10)
C36 0.0282(13) 0.0215(13) 0.0288(12) 0.0021(10) -0.0018(10) 0.0002(10)
C37 0.0261(13) 0.0256(13) 0.0289(13) -0.0026(10) -0.0004(10) 0.0011(10)
C38 0.0233(12) 0.0269(13) 0.0274(12) 0.0013(10) -0.0027(10) 0.0004(10)
C39 0.0257(13) 0.0243(13) 0.0268(12) 0.0027(10) -0.0024(10) -0.0017(10)
C40 0.0257(13) 0.0228(13) 0.0225(11) 0.0011(10) -0.0031(10) 0.0006(10)
C41 0.0396(16) 0.0292(15) 0.0390(15) 0.0014(12) -0.0031(12) -0.0035(12)
C42 0.0308(14) 0.0327(15) 0.0387(15) 0.0014(12) 0.0025(12) 0.0011(12)

loop_
_atom_type_symbol
_atom_type_description
_atom_type_scat_dispersion_real
_atom_type_scat_dispersion_imag
_atom_type_scat_source
C C 0.0033 0.0016
;
International Tables for Crystallography
(1992, Vol. C, Tables 4.2.6.8 and 6.1.1.4)
;
H H 0.0000 0.0000
;
International Tables for Crystallography
(1992, Vol. C, Table 6.1.1.4)
;

loop_
_geom_angle_atom_site_label_1
_geom_angle_atom_site_label_2
_geom_angle_atom_site_label_3
_geom_angle
_geom_angle_publ_flag
_geom_angle_site_symmetry_1
_geom_angle_site_symmetry_2
_geom_angle_site_symmetry_3
C2 C1 C10 120.5(3) yes . . .
C2 C1 C33 120.4(2) yes . . .
C10 C1 C33 119.1(2) yes . . .
C1 C2 C3 118.3(2) yes . . .
C1 C2 C35 118.5(3) yes . . .
C3 C2 C35 123.2(2) yes . . .
C2 C3 C4 122.4(2) yes . . .
C2 C3 C8 119.6(2) yes . . .
C4 C3 C8 117.7(3) yes . . .
C3 C4 C5 121.6(3) yes . . .
C4 C5 C6 121.0(3) yes . . .
C5 C6 C7 118.0(3) yes . . .
C5 C6 C41 120.5(3) yes . . .
C7 C6 C41 121.5(3) yes . . .
C6 C7 C8 122.8(3) yes . . .
C3 C8 C7 118.9(3) yes . . .
C3 C8 C9 119.8(3) yes . . .
C7 C8 C9 121.2(3) yes . . .
C8 C9 C10 119.2(3) yes . . .
C8 C9 C14 122.3(3) yes . . .
C10 C9 C14 118.5(3) yes . . .
C1 C10 C9 120.0(3) yes . . .
C1 C10 C11 120.0(3) yes . . .
C9 C10 C11 119.9(3) yes . . .
C10 C11 C12 119.8(3) yes . . .
C10 C11 C15 120.1(2) yes . . .
C12 C11 C15 120.0(3) yes . . .
C11 C12 C13 118.6(3) yes . . .
C11 C12 C18 119.1(3) yes . . .
C13 C12 C18 122.2(3) yes . . .
C12 C13 C14 121.4(3) yes . . .
C9 C14 C13 121.5(3) yes . . .
C11 C15 C16 120.4(2) yes . . .
C11 C15 C34 118.8(2) yes . . .
C16 C15 C34 120.8(3) yes . . .
C15 C16 C17 118.5(3) yes . . .
C15 C16 C23 118.3(3) yes . . .
C17 C16 C23 123.2(3) yes . . .
C16 C17 C18 119.7(3) yes . . .
C16 C17 C22 122.6(3) yes . . .
C18 C17 C22 117.4(3) yes . . .
C12 C18 C17 119.6(3) yes . . .
C12 C18 C19 121.3(3) yes . . .
C17 C18 C19 119.1(3) yes . . .
C18 C19 C20 121.5(3) yes . . .
C19 C20 C21 119.9(3) yes . . .
C20 C21 C22 120.0(3) yes . . .
C17 C22 C21 121.9(3) yes . . .
C16 C23 C24 122.7(3) yes . . .
C16 C23 C28 119.5(3) yes . . .
C24 C23 C28 117.5(3) yes . . .
C23 C24 C25 121.9(3) yes . . .
C24 C25 C26 120.0(3) yes . . .
C25 C26 C27 119.9(3) yes . . .
C26 C27 C28 121.3(3) yes . . .
C23 C28 C27 119.2(3) yes . . .
C23 C28 C29 119.7(3) yes . . .
C27 C28 C29 121.0(3) yes . . .
C28 C29 C30 122.3(3) yes . . .
C28 C29 C34 119.0(3) yes . . .
C30 C29 C34 118.6(3) yes . . .
C29 C30 C31 121.2(3) yes . . .
C30 C31 C32 121.8(3) yes . . .
C31 C32 C33 118.4(3) yes . . .
C31 C32 C40 122.3(3) yes . . .
C33 C32 C40 119.3(3) yes . . .
C1 C33 C32 120.1(3) yes . . .
C1 C33 C34 120.0(2) yes . . .
C32 C33 C34 119.8(3) yes . . .
C15 C34 C29 119.7(3) yes . . .
C15 C34 C33 120.2(3) yes . . .
C29 C34 C33 120.0(3) yes . . .
C2 C35 C36 122.8(3) yes . . .
C2 C35 C40 119.6(2) yes . . .
C36 C35 C40 117.3(2) yes . . .
C35 C36 C37 121.9(3) yes . . .
C36 C37 C38 120.8(3) yes . . .
C37 C38 C39 118.2(3) yes . . .
C37 C38 C42 120.4(3) yes . . .
C39 C38 C42 121.3(3) yes . . .
C38 C39 C40 122.7(3) yes . . .
C32 C40 C35 119.7(2) yes . . .
C32 C40 C39 121.3(3) yes . . .
C35 C40 C39 118.9(3) yes . . .
C3 C4 H4 119.213 no . . .
C5 C4 H4 119.193 no . . .
C4 C5 H5 119.526 no . . .
C6 C5 H5 119.512 no . . .
C6 C7 H7 118.618 no . . .
C8 C7 H7 118.614 no . . .
C12 C13 H13 119.299 no . . .
C14 C13 H13 119.321 no . . .
C9 C14 H14 119.241 no . . .
C13 C14 H14 119.240 no . . .
C18 C19 H19 119.256 no . . .
C20 C19 H19 119.242 no . . .
C19 C20 H20 120.067 no . . .
C21 C20 H20 120.063 no . . .
C20 C21 H21 119.984 no . . .
C22 C21 H21 119.999 no . . .
C17 C22 H22 119.062 no . . .
C21 C22 H22 119.064 no . . .
C23 C24 H24 119.046 no . . .
C25 C24 H24 119.036 no . . .
C24 C25 H25 120.012 no . . .
C26 C25 H25 120.014 no . . .
C25 C26 H26 120.059 no . . .
C27 C26 H26 120.084 no . . .
C26 C27 H27 119.334 no . . .
C28 C27 H27 119.361 no . . .
C29 C30 H30 119.403 no . . .
C31 C30 H30 119.409 no . . .
C30 C31 H31 119.108 no . . .
C32 C31 H31 119.118 no . . .
C35 C36 H36 119.049 no . . .
C37 C36 H36 119.078 no . . .
C36 C37 H37 119.576 no . . .
C38 C37 H37 119.597 no . . .
C38 C39 H39 118.659 no . . .
C40 C39 H39 118.646 no . . .
C6 C41 H41A 109.478 no . . .
C6 C41 H41B 109.474 no . . .
C6 C41 H41C 109.475 no . . .
H41A C41 H41B 109.477 no . . .
H41A C41 H41C 109.462 no . . .
H41B C41 H41C 109.460 no . . .
C38 C42 H42A 109.471 no . . .
C38 C42 H42B 109.474 no . . .
C38 C42 H42C 109.476 no . . .
H42A C42 H42B 109.469 no . . .
H42A C42 H42C 109.469 no . . .
H42B C42 H42C 109.468 no . . .

loop_
_geom_bond_atom_site_label_1
_geom_bond_atom_site_label_2
_geom_bond_distance
_geom_bond_publ_flag
_geom_bond_site_symmetry_1
_geom_bond_site_symmetry_2
C1 C2 1.404(4) yes . .
C1 C10 1.438(4) yes . .
C1 C33 1.442(4) yes . .
C2 C3 1.456(4) yes . .
C2 C35 1.458(4) yes . .
C3 C4 1.416(4) yes . .
C3 C8 1.415(4) yes . .
C4 C5 1.381(4) yes . .
C5 C6 1.404(4) yes . .
C6 C7 1.374(4) yes . .
C6 C41 1.504(4) yes . .
C7 C8 1.416(4) yes . .
C8 C9 1.447(4) yes . .
C9 C10 1.410(4) yes . .
C9 C14 1.415(4) yes . .
C10 C11 1.433(4) yes . .
C11 C12 1.410(4) yes . .
C11 C15 1.439(4) yes . .
C12 C13 1.416(4) yes . .
C12 C18 1.449(4) yes . .
C13 C14 1.362(4) yes . .
C15 C16 1.397(4) yes . .
C15 C34 1.443(4) yes . .
C16 C17 1.456(4) yes . .
C16 C23 1.459(4) yes . .
C17 C18 1.415(4) yes . .
C17 C22 1.421(4) yes . .
C18 C19 1.414(4) yes . .
C19 C20 1.371(4) yes . .
C20 C21 1.390(4) yes . .
C21 C22 1.374(4) yes . .
C23 C24 1.416(4) yes . .
C23 C28 1.415(4) yes . .
C24 C25 1.372(4) yes . .
C25 C26 1.393(4) yes . .
C26 C27 1.369(4) yes . .
C27 C28 1.415(4) yes . .
C28 C29 1.455(4) yes . .
C29 C30 1.409(4) yes . .
C29 C34 1.409(4) yes . .
C30 C31 1.364(4) yes . .
C31 C32 1.413(4) yes . .
C32 C33 1.407(4) yes . .
C32 C40 1.450(4) yes . .
C33 C34 1.430(4) yes . .
C35 C36 1.417(4) yes . .
C35 C40 1.419(4) yes . .
C36 C37 1.375(4) yes . .
C37 C38 1.400(4) yes . .
C38 C39 1.371(4) yes . .
C38 C42 1.508(4) yes . .
C39 C40 1.413(4) yes . .
C4 H4 0.950 no . .
C5 H5 0.950 no . .
C7 H7 0.950 no . .
C13 H13 0.950 no . .
C14 H14 0.950 no . .
C19 H19 0.950 no . .
C20 H20 0.950 no . .
C21 H21 0.950 no . .
C22 H22 0.950 no . .
C24 H24 0.950 no . .
C25 H25 0.950 no . .
C26 H26 0.950 no . .
C27 H27 0.950 no . .
C30 H30 0.950 no . .
C31 H31 0.950 no . .
C36 H36 0.950 no . .
C37 H37 0.950 no . .
C39 H39 0.950 no . .
C41 H41A 0.980 no . .
C41 H41B 0.980 no . .
C41 H41C 0.980 no . .
C42 H42A 0.980 no . .
C42 H42B 0.980 no . .
C42 H42C 0.980 no . .

loop_
_geom_contact_atom_site_label_1
_geom_contact_atom_site_label_2
_geom_contact_distance
_geom_contact_publ_flag
_geom_contact_site_symmetry_1
_geom_contact_site_symmetry_2
C1 C8 2.843(4) no . .
C1 C15 2.888(4) no . .
C1 C40 2.848(4) no . .
C2 C9 2.856(4) no . .
C2 C32 2.861(4) no . .
C3 C6 2.845(4) no . .
C3 C10 2.845(4) no . .
C3 C36 3.060(4) no . .
C4 C7 2.759(4) no . .
C4 C35 3.045(4) no . .
C4 C36 2.986(4) no . .
C5 C8 2.799(4) no . .
C7 C14 2.947(4) no . .
C9 C12 2.840(4) no . .
C10 C13 2.800(4) no . .
C10 C34 2.859(4) no . .
C11 C14 2.801(4) no . .
C11 C17 2.842(4) no . .
C11 C33 2.859(4) no . .
C12 C16 2.853(4) no . .
C13 C19 2.947(4) no . .
C15 C18 2.843(4) no . .
C15 C28 2.841(4) no . .
C16 C29 2.857(4) no . .
C17 C20 2.820(4) no . .
C17 C24 3.057(4) no . .
C18 C21 2.802(4) no . .
C19 C22 2.760(4) no . .
C22 C23 3.051(4) no . .
C22 C24 2.985(4) no . .
C23 C26 2.817(4) no . .
C23 C34 2.849(4) no . .
C24 C27 2.761(4) no . .
C25 C28 2.799(4) no . .
C27 C30 2.945(4) no . .
C29 C32 2.838(4) no . .
C30 C33 2.801(4) no . .
C31 C34 2.791(4) no . .
C31 C39 2.945(4) no . .
C33 C35 2.848(4) no . .
C35 C38 2.841(4) no . .
C36 C39 2.753(4) no . .
C37 C40 2.797(4) no . .
C2 C30 3.511(4) no . 3_554
C2 C31 3.588(4) no . 3_554
C3 C30 3.382(4) no . 3_554
C4 C4 3.592(4) no . 5_555
C6 C27 3.541(4) no . 3_554
C7 C27 3.316(4) no . 3_554
C8 C26 3.553(4) no . 3_555
C9 C24 3.485(4) no . 3_555
C9 C25 3.498(4) no . 3_555
C12 C17 3.589(4) no . 3_554
C13 C22 3.300(4) no . 3_554
C13 C24 3.481(4) no . 3_555
C14 C24 3.295(4) no . 3_555
C14 C25 3.375(4) no . 3_555
C17 C12 3.589(4) no . 3_555
C22 C13 3.300(4) no . 3_555
C24 C9 3.485(4) no . 3_554
C24 C13 3.481(4) no . 3_554
C24 C14 3.295(4) no . 3_554
C25 C9 3.498(4) no . 3_554
C25 C14 3.375(4) no . 3_554
C26 C8 3.553(4) no . 3_554
C27 C6 3.541(4) no . 3_555
C27 C7 3.316(4) no . 3_555
C30 C2 3.511(4) no . 3_555
C30 C3 3.382(4) no . 3_555
C30 C35 3.480(4) no . 3_554
C30 C36 3.465(4) no . 3_554
C31 C2 3.588(4) no . 3_555
C31 C38 3.472(4) no . 3_554
C31 C39 3.360(4) no . 3_554
C31 C40 3.501(4) no . 3_554
C32 C33 3.587(4) no . 3_555
C32 C39 3.524(4) no . 3_554
C33 C32 3.587(4) no . 3_554
C35 C30 3.480(4) no . 3_555
C36 C30 3.465(4) no . 3_555
C38 C31 3.472(4) no . 3_555
C39 C31 3.360(4) no . 3_555
C39 C32 3.524(4) no . 3_555
C40 C31 3.501(4) no . 3_555
C2 H4 2.6908 no . .
C2 H36 2.6969 no . .
C3 H5 3.2933 no . .
C3 H7 3.2897 no . .
C3 H36 2.7654 no . .
C4 H36 2.4455 no . .
C5 H7 3.2382 no . .
C5 H36 3.5412 no . .
C5 H41A 3.3120 no . .
C5 H41B 2.6981 no . .
C5 H41C 2.8466 no . .
C6 H4 3.2743 no . .
C7 H5 3.2387 no . .
C7 H14 2.6371 no . .
C7 H41A 2.5665 no . .
C7 H41B 3.1774 no . .
C7 H41C 3.0795 no . .
C8 H4 3.2820 no . .
C8 H14 2.6819 no . .
C9 H7 2.6551 no . .
C9 H13 3.2743 no . .
C10 H14 3.2845 no . .
C11 H13 3.2871 no . .
C12 H14 3.2745 no . .
C12 H19 2.6629 no . .
C13 H19 2.6218 no . .
C14 H7 2.6134 no . .
C16 H22 2.6961 no . .
C16 H24 2.6949 no . .
C17 H19 3.2942 no . .
C17 H21 3.2979 no . .
C17 H24 2.7609 no . .
C18 H13 2.6836 no . .
C18 H20 3.2851 no . .
C18 H22 3.2825 no . .
C19 H13 2.6368 no . .
C19 H21 3.2454 no . .
C20 H22 3.2464 no . .
C21 H19 3.2438 no . .
C21 H24 3.5263 no . .
C22 H20 3.2499 no . .
C22 H24 2.4431 no . .
C23 H22 2.7499 no . .
C23 H25 3.2925 no . .
C23 H27 3.2958 no . .
C24 H22 2.4307 no . .
C24 H26 3.2509 no . .
C25 H22 3.5023 no . .
C25 H27 3.2466 no . .
C26 H24 3.2479 no . .
C27 H25 3.2470 no . .
C27 H30 2.6382 no . .
C28 H24 3.2780 no . .
C28 H26 3.2842 no . .
C28 H30 2.6844 no . .
C29 H27 2.6655 no . .
C29 H31 3.2672 no . .
C30 H27 2.6206 no . .
C31 H39 2.6109 no . .
C32 H30 3.2774 no . .
C32 H39 2.6553 no . .
C33 H31 3.2786 no . .
C34 H30 3.2817 no . .
C35 H4 2.7421 no . .
C35 H37 3.2918 no . .
C35 H39 3.2908 no . .
C36 H4 2.4258 no . .
C37 H4 3.5052 no . .
C37 H39 3.2352 no . .
C37 H42A 3.0234 no . .
C37 H42B 3.2418 no . .
C37 H42C 2.5877 no . .
C38 H36 3.2641 no . .
C39 H31 2.6306 no . .
C39 H37 3.2361 no . .
C39 H42A 2.9119 no . .
C39 H42B 2.6394 no . .
C39 H42C 3.2702 no . .
C40 H31 2.6787 no . .
C40 H36 3.2802 no . .
C41 H5 2.6762 no . .
C41 H7 2.6532 no . .
C42 H37 2.6755 no . .
C42 H39 2.6497 no . .
H4 H5 2.3123 no . .
H4 H36 1.9584 no . .
H5 H41A 3.5964 no . .
H5 H41B 2.5972 no . .
H5 H41C 2.8462 no . .
H7 H14 2.0381 no . .
H7 H41A 2.3488 no . .
H7 H41B 3.3954 no . .
H7 H41C 3.2227 no . .
H13 H14 2.2918 no . .
H13 H19 2.0474 no . .
H19 H20 2.3107 no . .
H20 H21 2.3408 no . .
H21 H22 2.3101 no . .
H22 H24 1.9657 no . .
H24 H25 2.3086 no . .
H25 H26 2.3446 no . .
H26 H27 2.3113 no . .
H27 H30 2.0500 no . .
H30 H31 2.2925 no . .
H31 H39 2.0298 no . .
H36 H37 2.3055 no . .
H37 H42A 3.1385 no . .
H37 H42B 3.4883 no . .
H37 H42C 2.3985 no . .
H39 H42A 2.9468 no . .
H39 H42B 2.4843 no . .
H39 H42C 3.5367 no . .
C2 H30 3.5487 no . 3_554
C3 H30 3.0910 no . 3_554
C3 H37 3.5564 no . 5_556
C4 H4 2.9507 no . 5_555
C4 H5 3.2885 no . 5_555
C4 H30 3.0448 no . 3_554
C4 H37 3.0810 no . 5_556
C5 H4 2.9443 no . 5_555
C5 H27 3.4245 no . 3_554
C5 H30 3.4763 no . 3_554
C5 H31 3.4114 no . 7_545
C5 H37 3.3135 no . 5_556
C5 H42C 3.0662 no . 5_556
C6 H21 3.3355 no . 2_545
C6 H27 3.2059 no . 3_554
C6 H42C 2.9316 no . 5_556
C7 H21 3.1081 no . 2_545
C7 H27 3.2891 no . 3_554
C7 H42C 3.5418 no . 5_556
C8 H30 3.4877 no . 3_554
C12 H24 3.5846 no . 3_555
C13 H22 3.0851 no . 3_554
C13 H24 3.0971 no . 3_555
C13 H25 3.1368 no . 2_545
C14 H22 3.4650 no . 3_554
C14 H24 3.2278 no . 3_555
C14 H25 3.4839 no . 2_545
C14 H25 3.3774 no . 3_555
C19 H41A 3.2340 no . 4_555
C20 H41A 3.5128 no . 2_555
C20 H41A 3.2962 no . 4_555
C20 H41C 3.1749 no . 2_555
C20 H42A 3.3387 no . 6_556
C20 H42A 3.4093 no . 8_555
C20 H42B 3.4308 no . 6_556
C20 H42C 3.5200 no . 6_556
C21 H7 3.3416 no . 2_555
C21 H13 3.4279 no . 3_555
C21 H19 3.3181 no . 3_555
C21 H25 3.2151 no . 4_565
C21 H26 3.5997 no . 4_565
C21 H41A 3.2933 no . 2_555
C21 H41C 3.3282 no . 2_555
C21 H42A 3.4858 no . 6_556
C21 H42C 3.4265 no . 6_556
C22 H13 3.0413 no . 3_555
C22 H25 3.1400 no . 4_565
C24 H14 3.5837 no . 2_555
C24 H14 3.5612 no . 3_554
C25 H13 3.0230 no . 2_555
C25 H14 3.5885 no . 2_555
C25 H14 3.3307 no . 3_554
C25 H21 3.3123 no . 4_564
C25 H22 3.4740 no . 4_564
C26 H7 3.4789 no . 3_555
C26 H21 3.3336 no . 4_564
C26 H37 3.4173 no . 7_555
C26 H41A 3.4168 no . 3_555
C26 H42C 3.5878 no . 7_555
C27 H7 3.4393 no . 3_555
C27 H37 3.2690 no . 7_555
C31 H5 3.4595 no . 7_555
C32 H39 3.5477 no . 3_554
C35 H5 3.4382 no . 5_555
C35 H30 3.5545 no . 3_555
C36 H5 3.2879 no . 5_555
C36 H27 3.5756 no . 3_555
C36 H30 3.1954 no . 3_555
C36 H36 3.0724 no . 5_556
C36 H37 3.3450 no . 5_556
C37 H26 3.5300 no . 7_545
C37 H27 3.2796 no . 7_545
C37 H30 3.4832 no . 3_555
C37 H31 3.3303 no . 3_555
C37 H36 3.0299 no . 5_556
C37 H41B 3.0552 no . 5_555
C38 H31 3.0952 no . 3_555
C38 H41B 2.8130 no . 5_555
C39 H31 3.3132 no . 3_555
C39 H41B 3.3314 no . 5_555
C39 H42B 3.1127 no . 3_554
C40 H39 3.4468 no . 3_554
C41 H19 3.5528 no . 4_554
C41 H20 3.4954 no . 2_545
C41 H20 3.2003 no . 4_554
C41 H21 3.3159 no . 2_545
C41 H26 3.3396 no . 3_554
C41 H42A 3.3062 no . 5_555
C41 H42B 3.1878 no . 7_545
C41 H42C 3.1950 no . 5_556
C42 H20 2.9176 no . 6_456
C42 H21 3.2746 no . 6_456
C42 H26 3.1663 no . 7_545
C42 H31 3.5252 no . 3_555
C42 H39 3.4431 no . 3_555
C42 H41B 3.1176 no . 5_555
C42 H41C 3.1612 no . 5_556
C42 H41C 3.2224 no . 7_555
H4 C4 2.9507 no . 5_555
H4 C5 2.9443 no . 5_555
H4 H4 2.5128 no . 5_555
H4 H5 2.5047 no . 5_555
H4 H30 3.2737 no . 3_554
H4 H30 3.3691 no . 7_545
H4 H37 3.1466 no . 5_556
H5 C4 3.2885 no . 5_555
H5 C31 3.4595 no . 7_545
H5 C35 3.4382 no . 5_555
H5 C36 3.2879 no . 5_555
H5 H4 2.5047 no . 5_555
H5 H30 3.4550 no . 7_545
H5 H31 2.6273 no . 7_545
H5 H36 3.4626 no . 5_555
H5 H37 3.5206 no . 5_556
H5 H39 3.3212 no . 7_545
H5 H42C 3.2195 no . 5_556
H7 C21 3.3416 no . 2_545
H7 C26 3.4789 no . 3_554
H7 C27 3.4393 no . 3_554
H7 H21 2.7817 no . 2_545
H7 H22 3.4575 no . 2_545
H13 C21 3.4279 no . 3_554
H13 C22 3.0413 no . 3_554
H13 C25 3.0230 no . 2_545
H13 H21 3.4924 no . 3_554
H13 H22 2.8140 no . 3_554
H13 H24 3.2201 no . 3_555
H13 H25 2.3611 no . 2_545
H14 C24 3.5837 no . 2_545
H14 C24 3.5612 no . 3_555
H14 C25 3.5885 no . 2_545
H14 C25 3.3307 no . 3_555
H14 H22 3.1882 no . 2_545
H14 H22 3.4389 no . 3_554
H14 H24 3.0448 no . 2_545
H14 H24 3.4745 no . 3_555
H14 H25 3.0598 no . 2_545
H14 H25 3.0827 no . 3_555
H19 C21 3.3181 no . 3_554
H19 C41 3.5528 no . 4_555
H19 H21 3.3655 no . 3_554
H19 H25 3.4387 no . 2_545
H19 H26 3.4012 no . 2_545
H19 H41A 2.6501 no . 4_555
H19 H42A 3.4196 no . 8_555
H20 C41 3.4954 no . 2_555
H20 C41 3.2003 no . 4_555
H20 C42 2.9176 no . 6_556
H20 H41A 3.4666 no . 2_555
H20 H41A 2.7977 no . 4_555
H20 H41B 3.1546 no . 4_555
H20 H41C 2.7073 no . 2_555
H20 H41C 3.1174 no . 4_555
H20 H42A 2.7658 no . 6_556
H20 H42A 2.7261 no . 8_555
H20 H42B 2.5641 no . 6_556
H20 H42C 2.9348 no . 6_556
H21 C6 3.3355 no . 2_555
H21 C7 3.1081 no . 2_555
H21 C25 3.3123 no . 4_565
H21 C26 3.3336 no . 4_565
H21 C41 3.3159 no . 2_555
H21 C42 3.2746 no . 6_556
H21 H7 2.7817 no . 2_555
H21 H13 3.4924 no . 3_555
H21 H19 3.3655 no . 3_555
H21 H25 2.7191 no . 4_565
H21 H26 2.7784 no . 4_565
H21 H41A 3.1160 no . 2_555
H21 H41C 3.0250 no . 2_555
H21 H42A 3.0364 no . 6_556
H21 H42B 3.5857 no . 6_556
H21 H42C 2.7383 no . 6_556
H22 C13 3.0851 no . 3_555
H22 C14 3.4650 no . 3_555
H22 C25 3.4740 no . 4_565
H22 H7 3.4575 no . 2_555
H22 H13 2.8140 no . 3_555
H22 H14 3.1882 no . 2_555
H22 H14 3.4389 no . 3_555
H22 H25 2.5520 no . 4_565
H24 C12 3.5846 no . 3_554
H24 C13 3.0971 no . 3_554
H24 C14 3.2278 no . 3_554
H24 H13 3.2201 no . 3_554
H24 H14 3.0448 no . 2_555
H24 H14 3.4745 no . 3_554
H25 C13 3.1368 no . 2_555
H25 C14 3.4839 no . 2_555
H25 C14 3.3774 no . 3_554
H25 C21 3.2151 no . 4_564
H25 C22 3.1400 no . 4_564
H25 H13 2.3611 no . 2_555
H25 H14 3.0598 no . 2_555
H25 H14 3.0827 no . 3_554
H25 H19 3.4387 no . 2_555
H25 H21 2.7191 no . 4_564
H25 H22 2.5520 no . 4_564
H26 C21 3.5997 no . 4_564
H26 C37 3.5300 no . 7_555
H26 C41 3.3396 no . 3_555
H26 C42 3.1663 no . 7_555
H26 H19 3.4012 no . 2_555
H26 H21 2.7784 no . 4_564
H26 H37 2.9346 no . 7_555
H26 H41A 2.9759 no . 3_555
H26 H41B 3.0231 no . 3_555
H26 H42A 2.8360 no . 7_555
H26 H42C 2.7424 no . 7_555
H27 C5 3.4245 no . 3_555
H27 C6 3.2059 no . 3_555
H27 C7 3.2891 no . 3_555
H27 C36 3.5756 no . 3_554
H27 C37 3.2796 no . 7_555
H27 H36 3.1775 no . 3_554
H27 H37 2.6121 no . 7_555
H27 H41B 3.4943 no . 3_555
H30 C2 3.5487 no . 3_555
H30 C3 3.0910 no . 3_555
H30 C4 3.0448 no . 3_555
H30 C5 3.4763 no . 3_555
H30 C8 3.4877 no . 3_555
H30 C35 3.5545 no . 3_554
H30 C36 3.1954 no . 3_554
H30 C37 3.4832 no . 3_554
H30 H4 3.2737 no . 3_555
H30 H4 3.3691 no . 7_555
H30 H5 3.4550 no . 7_555
H30 H36 3.2866 no . 3_554
H31 C5 3.4114 no . 7_555
H31 C37 3.3303 no . 3_554
H31 C38 3.0952 no . 3_554
H31 C39 3.3132 no . 3_554
H31 C42 3.5252 no . 3_554
H31 H5 2.6273 no . 7_555
H31 H42B 3.3154 no . 3_554
H31 H42C 3.5139 no . 3_554
H36 C36 3.0724 no . 5_556
H36 C37 3.0299 no . 5_556
H36 H5 3.4626 no . 5_555
H36 H27 3.1775 no . 3_555
H36 H30 3.2866 no . 3_555
H36 H36 2.5192 no . 5_556
H36 H37 2.4415 no . 5_556
H37 C3 3.5564 no . 5_556
H37 C4 3.0810 no . 5_556
H37 C5 3.3135 no . 5_556
H37 C26 3.4173 no . 7_545
H37 C27 3.2690 no . 7_545
H37 C36 3.3450 no . 5_556
H37 H4 3.1466 no . 5_556
H37 H5 3.5206 no . 5_556
H37 H26 2.9346 no . 7_545
H37 H27 2.6121 no . 7_545
H37 H36 2.4415 no . 5_556
H37 H41B 3.2944 no . 5_555
H39 C32 3.5477 no . 3_555
H39 C40 3.4468 no . 3_555
H39 C42 3.4431 no . 3_554
H39 H5 3.3212 no . 7_555
H39 H41B 3.5079 no . 7_555
H39 H41C 3.0198 no . 7_555
H39 H42B 2.7367 no . 3_554
H39 H42C 3.5353 no . 3_554
H41A C19 3.2340 no . 4_554
H41A C20 3.5128 no . 2_545
H41A C20 3.2962 no . 4_554
H41A C21 3.2933 no . 2_545
H41A C26 3.4168 no . 3_554
H41A H19 2.6501 no . 4_554
H41A H20 3.4666 no . 2_545
H41A H20 2.7977 no . 4_554
H41A H21 3.1160 no . 2_545
H41A H26 2.9759 no . 3_554
H41A H42A 3.2222 no . 5_555
H41A H42B 3.5639 no . 7_545
H41B C37 3.0552 no . 5_555
H41B C38 2.8130 no . 5_555
H41B C39 3.3314 no . 5_555
H41B C42 3.1176 no . 5_555
H41B H20 3.1546 no . 4_554
H41B H26 3.0231 no . 3_554
H41B H27 3.4943 no . 3_554
H41B H37 3.2944 no . 5_555
H41B H39 3.5079 no . 7_545
H41B H42A 2.5627 no . 5_555
H41B H42B 2.8666 no . 7_545
H41B H42C 3.5843 no . 5_555
H41C C20 3.1749 no . 2_545
H41C C21 3.3282 no . 2_545
H41C C42 3.1612 no . 5_556
H41C C42 3.2224 no . 7_545
H41C H20 2.7073 no . 2_545
H41C H20 3.1174 no . 4_554
H41C H21 3.0250 no . 2_545
H41C H39 3.0198 no . 7_545
H41C H42A 2.9104 no . 7_545
H41C H42B 2.8719 no . 5_556
H41C H42B 2.7016 no . 7_545
H41C H42C 2.5759 no . 5_556
H42A C20 3.3387 no . 6_456
H42A C20 3.4093 no . 8_455
H42A C21 3.4858 no . 6_456
H42A C41 3.3062 no . 5_555
H42A H19 3.4196 no . 8_455
H42A H20 2.7658 no . 6_456
H42A H20 2.7261 no . 8_455
H42A H21 3.0364 no . 6_456
H42A H26 2.8360 no . 7_545
H42A H41A 3.2222 no . 5_555
H42A H41B 2.5627 no . 5_555
H42A H41C 2.9104 no . 7_555
H42A H42B 3.2698 no . 3_554
H42B C20 3.4308 no . 6_456
H42B C39 3.1127 no . 3_555
H42B C41 3.1878 no . 7_555
H42B H20 2.5641 no . 6_456
H42B H21 3.5857 no . 6_456
H42B H31 3.3154 no . 3_555
H42B H39 2.7367 no . 3_555
H42B H41A 3.5639 no . 7_555
H42B H41B 2.8666 no . 7_555
H42B H41C 2.8719 no . 5_556
H42B H41C 2.7016 no . 7_555
H42B H42A 3.2698 no . 3_555
H42C C5 3.0662 no . 5_556
H42C C6 2.9316 no . 5_556
H42C C7 3.5418 no . 5_556
H42C C20 3.5200 no . 6_456
H42C C21 3.4265 no . 6_456
H42C C26 3.5878 no . 7_545
H42C C41 3.1950 no . 5_556
H42C H5 3.2195 no . 5_556
H42C H20 2.9348 no . 6_456
H42C H21 2.7383 no . 6_456
H42C H26 2.7424 no . 7_545
H42C H31 3.5139 no . 3_555
H42C H39 3.5353 no . 3_555
H42C H41B 3.5843 no . 5_555
H42C H41C 2.5759 no . 5_556

loop_
_geom_torsion_atom_site_label_1
_geom_torsion_atom_site_label_2
_geom_torsion_atom_site_label_3
_geom_torsion_atom_site_label_4
_geom_torsion
_geom_torsion_publ_flag
_geom_torsion_site_symmetry_1
_geom_torsion_site_symmetry_2
_geom_torsion_site_symmetry_3
_geom_torsion_site_symmetry_4
C2 C1 C10 C9 3.1(4) no . . . .
C2 C1 C10 C11 -173.82(19) no . . . .
C10 C1 C2 C3 -15.6(3) no . . . .
C10 C1 C2 C35 165.48(18) no . . . .
C2 C1 C33 C32 3.4(4) no . . . .
C2 C1 C33 C34 -173.70(19) no . . . .
C33 C1 C2 C3 163.91(18) no . . . .
C33 C1 C2 C35 -15.0(3) no . . . .
C10 C1 C33 C32 -177.15(18) no . . . .
C10 C1 C33 C34 5.8(3) no . . . .
C33 C1 C10 C9 -176.38(18) no . . . .
C33 C1 C10 C11 6.7(3) no . . . .
C1 C2 C3 C4 -158.07(19) no . . . .
C1 C2 C3 C8 15.6(3) no . . . .
C1 C2 C35 C36 -158.3(2) no . . . .
C1 C2 C35 C40 15.3(3) no . . . .
C3 C2 C35 C36 22.7(4) no . . . .
C3 C2 C35 C40 -163.60(19) no . . . .
C35 C2 C3 C4 20.8(4) no . . . .
C35 C2 C3 C8 -165.45(19) no . . . .
C2 C3 C4 C5 177.55(19) no . . . .
C2 C3 C8 C7 -179.10(19) no . . . .
C2 C3 C8 C9 -3.3(4) no . . . .
C4 C3 C8 C7 -5.1(4) no . . . .
C4 C3 C8 C9 170.72(19) no . . . .
C8 C3 C4 C5 3.7(4) no . . . .
C3 C4 C5 C6 -0.1(4) no . . . .
C4 C5 C6 C7 -2.2(4) no . . . .
C4 C5 C6 C41 -179.4(2) no . . . .
C5 C6 C7 C8 0.6(4) no . . . .
C41 C6 C7 C8 177.9(2) no . . . .
C6 C7 C8 C3 3.1(4) no . . . .
C6 C7 C8 C9 -172.7(2) no . . . .
C3 C8 C9 C10 -9.2(4) no . . . .
C3 C8 C9 C14 172.88(19) no . . . .
C7 C8 C9 C10 166.5(2) no . . . .
C7 C8 C9 C14 -11.4(4) no . . . .
C8 C9 C10 C1 9.5(4) no . . . .
C8 C9 C10 C11 -173.60(19) no . . . .
C8 C9 C14 C13 178.6(2) no . . . .
C10 C9 C14 C13 0.7(4) no . . . .
C14 C9 C10 C1 -172.57(19) no . . . .
C14 C9 C10 C11 4.3(4) no . . . .
C1 C10 C11 C12 170.25(18) no . . . .
C1 C10 C11 C15 -13.2(3) no . . . .
C9 C10 C11 C12 -6.7(4) no . . . .
C9 C10 C11 C15 169.85(19) no . . . .
C10 C11 C12 C13 3.9(3) no . . . .
C10 C11 C12 C18 -173.71(18) no . . . .
C10 C11 C15 C16 -172.90(19) no . . . .
C10 C11 C15 C34 7.1(3) no . . . .
C12 C11 C15 C16 3.6(4) no . . . .
C12 C11 C15 C34 -176.34(18) no . . . .
C15 C11 C12 C13 -172.63(18) no . . . .
C15 C11 C12 C18 9.8(3) no . . . .
C11 C12 C13 C14 1.1(4) no . . . .
C11 C12 C18 C17 -10.5(4) no . . . .
C11 C12 C18 C19 166.80(19) no . . . .
C13 C12 C18 C17 172.0(2) no . . . .
C13 C12 C18 C19 -10.7(4) no . . . .
C18 C12 C13 C14 178.7(2) no . . . .
C12 C13 C14 C9 -3.5(4) no . . . .
C11 C15 C16 C17 -15.9(3) no . . . .
C11 C15 C16 C23 164.08(19) no . . . .
C11 C15 C34 C29 -177.62(18) no . . . .
C11 C15 C34 C33 5.4(3) no . . . .
C16 C15 C34 C29 2.4(4) no . . . .
C16 C15 C34 C33 -174.59(19) no . . . .
C34 C15 C16 C17 164.03(18) no . . . .
C34 C15 C16 C23 -16.0(3) no . . . .
C15 C16 C17 C18 15.1(3) no . . . .
C15 C16 C17 C22 -159.1(2) no . . . .
C15 C16 C23 C24 -157.6(2) no . . . .
C15 C16 C23 C28 16.4(4) no . . . .
C17 C16 C23 C24 22.4(4) no . . . .
C17 C16 C23 C28 -163.6(2) no . . . .
C23 C16 C17 C18 -165.0(2) no . . . .
C23 C16 C17 C22 20.9(4) no . . . .
C16 C17 C18 C12 -1.9(4) no . . . .
C16 C17 C18 C19 -179.20(19) no . . . .
C16 C17 C22 C21 178.3(2) no . . . .
C18 C17 C22 C21 4.1(4) no . . . .
C22 C17 C18 C12 172.56(19) no . . . .
C22 C17 C18 C19 -4.8(4) no . . . .
C12 C18 C19 C20 -175.2(2) no . . . .
C17 C18 C19 C20 2.1(4) no . . . .
C18 C19 C20 C21 1.6(4) no . . . .
C19 C20 C21 C22 -2.5(4) no . . . .
C20 C21 C22 C17 -0.4(4) no . . . .
C16 C23 C24 C25 179.0(2) no . . . .
C16 C23 C28 C27 -179.91(19) no . . . .
C16 C23 C28 C29 -3.4(4) no . . . .
C24 C23 C28 C27 -5.6(4) no . . . .
C24 C23 C28 C29 170.91(19) no . . . .
C28 C23 C24 C25 4.8(4) no . . . .
C23 C24 C25 C26 -0.7(4) no . . . .
C24 C25 C26 C27 -2.8(4) no . . . .
C25 C26 C27 C28 1.9(4) no . . . .
C26 C27 C28 C23 2.4(4) no . . . .
C26 C27 C28 C29 -174.1(2) no . . . .
C23 C28 C29 C30 173.20(19) no . . . .
C23 C28 C29 C34 -10.2(4) no . . . .
C27 C28 C29 C30 -10.4(4) no . . . .
C27 C28 C29 C34 166.3(2) no . . . .
C28 C29 C30 C31 176.1(2) no . . . .
C28 C29 C34 C15 10.8(3) no . . . .
C28 C29 C34 C33 -172.18(18) no . . . .
C30 C29 C34 C15 -172.44(19) no . . . .
C30 C29 C34 C33 4.6(3) no . . . .
C34 C29 C30 C31 -0.6(4) no . . . .
C29 C30 C31 C32 -2.2(4) no . . . .
C30 C31 C32 C33 0.8(4) no . . . .
C30 C31 C32 C40 178.6(2) no . . . .
C31 C32 C33 C1 -173.87(19) no . . . .
C31 C32 C33 C34 3.2(3) no . . . .
C31 C32 C40 C35 174.4(2) no . . . .
C31 C32 C40 C39 -10.1(4) no . . . .
C33 C32 C40 C35 -7.8(4) no . . . .
C33 C32 C40 C39 167.73(19) no . . . .
C40 C32 C33 C1 8.3(3) no . . . .
C40 C32 C33 C34 -174.66(18) no . . . .
C1 C33 C34 C15 -11.9(3) no . . . .
C1 C33 C34 C29 171.15(18) no . . . .
C32 C33 C34 C15 171.07(18) no . . . .
C32 C33 C34 C29 -5.9(3) no . . . .
C2 C35 C36 C37 178.5(2) no . . . .
C2 C35 C40 C32 -3.9(4) no . . . .
C2 C35 C40 C39 -179.59(18) no . . . .
C36 C35 C40 C32 170.09(19) no . . . .
C36 C35 C40 C39 -5.6(3) no . . . .
C40 C35 C36 C37 4.7(4) no . . . .
C35 C36 C37 C38 -0.6(4) no . . . .
C36 C37 C38 C39 -2.6(4) no . . . .
C36 C37 C38 C42 -179.6(2) no . . . .
C37 C38 C39 C40 1.5(4) no . . . .
C42 C38 C39 C40 178.5(2) no . . . .
C38 C39 C40 C32 -173.0(2) no . . . .
C38 C39 C40 C35 2.6(4) no . . . .
